data_7233815
loop_
_publ_author_name
'Liu, Wei'
'Chen, Cong-Cong'
'Mao, Ling-Ling'
'Wu, Si-Guo'
'Wang, Long-Fei'
'Tong, Ming-Liang'

_publ_section_title
;
 Tuning the net topology of a ternary
 Ag(i)-1,2,4,5-tetra(4-pyridyl)benzene-carboxylate framework: structures
 and photoluminescence
;
_journal_issue 42
_journal_name_full CrystEngComm
_journal_page_first 6446
_journal_paper_doi 10.1039/C9CE01155B
_journal_volume 21
_journal_year 2019
_chemical_formula_sum 'C20 H14 Ag N2 O2'
_chemical_formula_weight 422.20
_space_group_crystal_system triclinic
_space_group_IT_number 2
_space_group_name_Hall '-P 1'
_space_group_name_H-M_alt 'P -1'
_symmetry_space_group_name_Hall '-P 1'
_symmetry_space_group_name_H-M 'P -1'
_atom_sites_solution_hydrogens geom
_audit_block_doi 10.5517/ccdc.csd.cc22j3nd
_audit_creation_method SHELXL-2014/7
_audit_update_record
;
2019-06-10 deposited with the CCDC.    2019-09-12 downloaded from the CCDC.
;
_cell_angle_alpha 83.923(7)
_cell_angle_beta 78.995(7)
_cell_angle_gamma 84.363(6)
_cell_formula_units_Z 2
_cell_length_a 8.2278(6)
_cell_length_b 9.2785(8)
_cell_length_c 11.2960(11)
_cell_measurement_reflns_used 6181
_cell_measurement_temperature 120(2)
_cell_measurement_theta_max 55.064
_cell_measurement_theta_min 5.060
_cell_volume 839.05(13)
_computing_structure_refinement 'SHELXL-2014/7 (Sheldrick, 2014)'
_diffrn_ambient_temperature 120(2)
_diffrn_measured_fraction_theta_full 0.974
_diffrn_measured_fraction_theta_max 0.956
_diffrn_measurement_device_type 'Bruker AXS'
_diffrn_radiation_type MoK\a
_diffrn_radiation_wavelength 0.71073
_diffrn_reflns_av_R_equivalents 0.0935
_diffrn_reflns_av_unetI/netI 0.0622
_diffrn_reflns_Laue_measured_fraction_full 0.974
_diffrn_reflns_Laue_measured_fraction_max 0.956
_diffrn_reflns_limit_h_max 10
_diffrn_reflns_limit_h_min -10
_diffrn_reflns_limit_k_max 12
_diffrn_reflns_limit_k_min -10
_diffrn_reflns_limit_l_max 14
_diffrn_reflns_limit_l_min -14
_diffrn_reflns_number 8811
_diffrn_reflns_point_group_measured_fraction_full 0.974
_diffrn_reflns_point_group_measured_fraction_max 0.956
_diffrn_reflns_theta_full 25.242
_diffrn_reflns_theta_max 27.542
_diffrn_reflns_theta_min 1.844
_exptl_absorpt_coefficient_mu 1.216
_exptl_absorpt_correction_type multi-scan
_exptl_crystal_colour YELLOW
_exptl_crystal_density_diffrn 1.671
_exptl_crystal_description BLOCK
_exptl_crystal_F_000 422
_exptl_crystal_size_max 0.259
_exptl_crystal_size_mid 0.223
_exptl_crystal_size_min 0.186
_exptl_transmission_factor_max 0.798
_exptl_transmission_factor_min 0.737
_refine_diff_density_max 0.585
_refine_diff_density_min -1.457
_refine_diff_density_rms 0.145
_refine_ls_extinction_method none
_refine_ls_goodness_of_fit_ref 1.061
_refine_ls_hydrogen_treatment constr
_refine_ls_matrix_type full
_refine_ls_number_parameters 226
_refine_ls_number_reflns 3701
_refine_ls_number_restraints 0
_refine_ls_restrained_S_all 1.061
_refine_ls_R_factor_all 0.0434
_refine_ls_R_factor_gt 0.0377
_refine_ls_shift/su_max 0.001
_refine_ls_shift/su_mean 0.000
_refine_ls_structure_factor_coef Fsqd
_refine_ls_weighting_details 'w=1/[\s^2^(Fo^2^)+(0.0387P)^2^+1.0021P] where P=(Fo^2^+2Fc^2^)/3'
_refine_ls_weighting_scheme calc
_refine_ls_wR_factor_gt 0.0874
_refine_ls_wR_factor_ref 0.0907
_reflns_Friedel_coverage 0.000
_reflns_number_gt 3367
_reflns_number_total 3701
_reflns_threshold_expression 'I > 2\s(I)'
_cod_data_source_file c9ce01155b2.cif
_cod_data_source_block 1
_cod_depositor_comments
;
The following automatic conversions were performed:

'_exptl_absorpt_correction_type' value 'MULTI-SCAN' changed to
'multi-scan' according to
/home/data/users/saulius/crontab/automatic-downloads/rss-feeds/RSC/lib/dictionaries/cif_core.dic
dictionary named 'cif_core.dic' version 2.4.2 from 2011-04-26.

Automatic conversion script
Id: cif_fix_values 4973 2017-02-22 13:04:09Z antanas 

 Adding full bibliography for 7233815--7233817.cif.
;
_cod_database_code 7233815
_shelx_shelxl_version_number 2014/7
_shelx_space_group_comment
;
The symmetry employed for this shelxl refinement is uniquely defined
by the following loop, which should always be used as a source of
symmetry information in preference to the above space-group names.
They are only intended as comments.
;
_shelx_estimated_absorpt_t_min 0.744
_shelx_estimated_absorpt_t_max 0.805

loop_
_space_group_symop_operation_xyz
'x, y, z'
'-x, -y, -z'

loop_
_atom_site_label
_atom_site_type_symbol
_atom_site_fract_x
_atom_site_fract_y
_atom_site_fract_z
_atom_site_U_iso_or_equiv
_atom_site_adp_type
_atom_site_occupancy
_atom_site_site_symmetry_order
_atom_site_calc_flag
_atom_site_refinement_flags_posn
_atom_site_refinement_flags_adp
Ag1 Ag 1.04219(3) 0.08209(2) 0.10325(2) 0.01514(9) Uani 1 1 d . .
O1 O 0.7888(3) 0.2248(2) 0.1205(2) 0.0203(5) Uani 1 1 d . .
O2 O 0.8093(3) 0.1526(3) 0.3118(2) 0.0261(5) Uani 1 1 d . .
N1 N 1.1680(3) 0.2008(3) -0.0684(2) 0.0138(5) Uani 1 1 d . .
N2 N 1.8814(3) 0.1123(3) -0.2151(2) 0.0147(5) Uani 1 1 d . .
C1 C 1.4214(4) 0.4282(3) -0.3913(2) 0.0124(6) Uani 1 1 d . .
C2 C 1.5953(4) 0.4075(3) -0.4279(3) 0.0123(6) Uani 1 1 d . .
C3 C 1.6698(4) 0.4794(3) -0.5362(3) 0.0129(6) Uani 1 1 d . .
H3 H 1.7867 0.4647 -0.5613 0.015 Uiso 1 1 calc R U
C4 C 1.3313(4) 0.3483(3) -0.2810(3) 0.0116(6) Uani 1 1 d . .
C5 C 1.2057(4) 0.4192(3) -0.2012(3) 0.0167(6) Uani 1 1 d . .
H5 H 1.1742 0.5195 -0.2177 0.020 Uiso 1 1 calc R U
C6 C 1.1276(4) 0.3422(3) -0.0981(3) 0.0166(6) Uani 1 1 d . .
H6 H 1.0410 0.3917 -0.0456 0.020 Uiso 1 1 calc R U
C7 C 1.2854(4) 0.1318(3) -0.1466(3) 0.0147(6) Uani 1 1 d . .
H7 H 1.3138 0.0314 -0.1277 0.018 Uiso 1 1 calc R U
C8 C 1.3671(4) 0.1993(3) -0.2533(3) 0.0121(6) Uani 1 1 d . .
H8 H 1.4468 0.1452 -0.3073 0.015 Uiso 1 1 calc R U
C9 C 1.7026(4) 0.3117(3) -0.3548(3) 0.0127(6) Uani 1 1 d . .
C10 C 1.6923(4) 0.3242(3) -0.2316(3) 0.0142(6) Uani 1 1 d . .
H10 H 1.6250 0.4015 -0.1936 0.017 Uiso 1 1 calc R U
C11 C 1.7819(4) 0.2219(3) -0.1653(3) 0.0148(6) Uani 1 1 d . .
H11 H 1.7723 0.2299 -0.0810 0.018 Uiso 1 1 calc R U
C12 C 1.8985(4) 0.1058(3) -0.3354(3) 0.0156(6) Uani 1 1 d . .
H12 H 1.9735 0.0321 -0.3724 0.019 Uiso 1 1 calc R U
C13 C 1.8112(4) 0.2022(3) -0.4074(3) 0.0150(6) Uani 1 1 d . .
H13 H 1.8254 0.1935 -0.4919 0.018 Uiso 1 1 calc R U
C14 C 0.7272(4) 0.1991(3) 0.2316(3) 0.0142(6) Uani 1 1 d . .
C15 C 0.5399(4) 0.2207(3) 0.2671(3) 0.0156(6) Uani 1 1 d . .
C16 C 0.4432(4) 0.2810(4) 0.1833(3) 0.0218(7) Uani 1 1 d . .
H16 H 0.4948 0.3104 0.1029 0.026 Uiso 1 1 calc R U
C17 C 0.2706(5) 0.2985(4) 0.2168(4) 0.0284(8) Uani 1 1 d . .
H17 H 0.2048 0.3407 0.1596 0.034 Uiso 1 1 calc R U
C18 C 0.1954(5) 0.2539(4) 0.3344(4) 0.0333(9) Uani 1 1 d . .
H18 H 0.0779 0.2652 0.3574 0.040 Uiso 1 1 calc R U
C19 C 0.2910(5) 0.1933(4) 0.4175(4) 0.0312(9) Uani 1 1 d . .
H19 H 0.2394 0.1628 0.4976 0.037 Uiso 1 1 calc R U
C20 C 0.4630(4) 0.1768(4) 0.3841(3) 0.0209(7) Uani 1 1 d . .
H20 H 0.5284 0.1351 0.4417 0.025 Uiso 1 1 calc R U

loop_
_atom_site_aniso_label
_atom_site_aniso_U_11
_atom_site_aniso_U_22
_atom_site_aniso_U_33
_atom_site_aniso_U_23
_atom_site_aniso_U_13
_atom_site_aniso_U_12
Ag1 0.01637(14) 0.01672(13) 0.01019(13) 0.00482(8) 0.00029(8) -0.00261(9)
O1 0.0229(12) 0.0219(11) 0.0127(10) -0.0002(9) 0.0042(9) -0.0009(10)
O2 0.0205(13) 0.0432(15) 0.0147(11) -0.0061(10) -0.0046(9) 0.0029(11)
N1 0.0170(13) 0.0136(12) 0.0097(11) 0.0017(9) 0.0002(10) -0.0037(10)
N2 0.0163(13) 0.0178(13) 0.0093(11) 0.0032(9) -0.0024(10) -0.0032(10)
C1 0.0188(15) 0.0103(13) 0.0077(12) 0.0016(10) -0.0014(11) -0.0046(11)
C2 0.0157(15) 0.0117(13) 0.0093(13) 0.0012(10) -0.0022(11) -0.0032(11)
C3 0.0106(14) 0.0143(14) 0.0134(14) 0.0015(11) -0.0016(11) -0.0039(11)
C4 0.0141(14) 0.0122(13) 0.0091(13) 0.0021(10) -0.0032(11) -0.0053(11)
C5 0.0205(16) 0.0123(14) 0.0156(14) 0.0028(11) -0.0009(12) -0.0030(12)
C6 0.0170(15) 0.0155(14) 0.0151(14) -0.0010(11) 0.0020(12) -0.0007(12)
C7 0.0178(15) 0.0111(13) 0.0150(14) 0.0013(11) -0.0022(12) -0.0051(12)
C8 0.0129(14) 0.0123(13) 0.0101(13) -0.0019(11) 0.0017(11) -0.0031(11)
C9 0.0130(14) 0.0138(13) 0.0111(13) 0.0036(11) -0.0017(11) -0.0062(11)
C10 0.0182(15) 0.0143(14) 0.0108(13) -0.0011(11) -0.0032(11) -0.0044(12)
C11 0.0178(15) 0.0178(14) 0.0096(13) -0.0009(11) -0.0035(11) -0.0038(12)
C12 0.0152(15) 0.0183(15) 0.0118(14) 0.0022(11) -0.0004(11) -0.0020(12)
C13 0.0160(15) 0.0192(15) 0.0086(13) 0.0013(11) 0.0000(11) -0.0019(12)
C14 0.0182(15) 0.0132(14) 0.0120(14) -0.0037(11) -0.0027(11) -0.0028(12)
C15 0.0171(16) 0.0144(14) 0.0168(15) -0.0068(12) -0.0029(12) -0.0025(12)
C16 0.0221(17) 0.0198(16) 0.0251(17) -0.0051(13) -0.0074(14) -0.0010(13)
C17 0.0214(18) 0.0265(18) 0.043(2) -0.0138(16) -0.0162(16) 0.0024(15)
C18 0.0176(18) 0.034(2) 0.050(2) -0.0201(18) -0.0017(17) -0.0057(16)
C19 0.027(2) 0.038(2) 0.0286(19) -0.0108(16) 0.0052(16) -0.0133(17)
C20 0.0191(17) 0.0269(17) 0.0184(15) -0.0054(13) -0.0023(13) -0.0085(14)

loop_
_atom_type_symbol
_atom_type_description
_atom_type_scat_dispersion_real
_atom_type_scat_dispersion_imag
_atom_type_scat_source
C C 0.0033 0.0016 'International Tables Vol C Tables 4.2.6.8 and 6.1.1.4'
H H 0.0000 0.0000 'International Tables Vol C Tables 4.2.6.8 and 6.1.1.4'
N N 0.0061 0.0033 'International Tables Vol C Tables 4.2.6.8 and 6.1.1.4'
O O 0.0106 0.0060 'International Tables Vol C Tables 4.2.6.8 and 6.1.1.4'
Ag Ag -0.8971 1.1015 'International Tables Vol C Tables 4.2.6.8 and 6.1.1.4'

loop_
_geom_angle_atom_site_label_1
_geom_angle_atom_site_label_2
_geom_angle_atom_site_label_3
_geom_angle
_geom_angle_site_symmetry_1
_geom_angle_site_symmetry_3
N2 Ag1 N1 132.89(10) 2_855 .
N2 Ag1 O1 130.38(9) 2_855 .
N1 Ag1 O1 96.63(9) . .
N2 Ag1 Ag1 96.76(7) 2_855 2_755
N1 Ag1 Ag1 75.76(7) . 2_755
O1 Ag1 Ag1 92.04(6) . 2_755
C14 O1 Ag1 102.1(2) . .
C7 N1 C6 117.2(2) . .
C7 N1 Ag1 120.82(19) . .
C6 N1 Ag1 121.9(2) . .
C11 N2 C12 117.8(3) . .
C11 N2 Ag1 121.25(19) . 2_855
C12 N2 Ag1 118.8(2) . 2_855
C3 C1 C2 119.0(3) 2_864 .
C3 C1 C4 118.8(3) 2_864 .
C2 C1 C4 122.2(3) . .
C3 C2 C1 118.9(3) . .
C3 C2 C9 118.6(3) . .
C1 C2 C9 122.4(2) . .
C1 C3 C2 122.1(3) 2_864 .
C1 C3 H3 118.9 2_864 .
C2 C3 H3 118.9 . .
C5 C4 C8 117.2(3) . .
C5 C4 C1 121.1(3) . .
C8 C4 C1 121.7(3) . .
C6 C5 C4 119.4(3) . .
C6 C5 H5 120.3 . .
C4 C5 H5 120.3 . .
N1 C6 C5 123.3(3) . .
N1 C6 H6 118.3 . .
C5 C6 H6 118.3 . .
N1 C7 C8 123.3(3) . .
N1 C7 H7 118.3 . .
C8 C7 H7 118.3 . .
C7 C8 C4 119.4(3) . .
C7 C8 H8 120.3 . .
C4 C8 H8 120.3 . .
C13 C9 C10 118.1(3) . .
C13 C9 C2 120.2(3) . .
C10 C9 C2 121.6(3) . .
C11 C10 C9 119.0(3) . .
C11 C10 H10 120.5 . .
C9 C10 H10 120.5 . .
N2 C11 C10 122.8(3) . .
N2 C11 H11 118.6 . .
C10 C11 H11 118.6 . .
N2 C12 C13 122.7(3) . .
N2 C12 H12 118.6 . .
C13 C12 H12 118.6 . .
C12 C13 C9 119.3(3) . .
C12 C13 H13 120.4 . .
C9 C13 H13 120.4 . .
O2 C14 O1 124.6(3) . .
O2 C14 C15 118.5(3) . .
O1 C14 C15 116.9(3) . .
C16 C15 C20 119.4(3) . .
C16 C15 C14 120.9(3) . .
C20 C15 C14 119.7(3) . .
C15 C16 C17 120.3(3) . .
C15 C16 H16 119.9 . .
C17 C16 H16 119.9 . .
C18 C17 C16 119.7(4) . .
C18 C17 H17 120.1 . .
C16 C17 H17 120.1 . .
C19 C18 C17 120.1(4) . .
C19 C18 H18 119.9 . .
C17 C18 H18 119.9 . .
C18 C19 C20 120.0(4) . .
C18 C19 H19 120.0 . .
C20 C19 H19 120.0 . .
C15 C20 C19 120.5(3) . .
C15 C20 H20 119.8 . .
C19 C20 H20 119.8 . .

loop_
_geom_bond_atom_site_label_1
_geom_bond_atom_site_label_2
_geom_bond_distance
_geom_bond_site_symmetry_2
Ag1 N2 2.201(3) 2_855
Ag1 N1 2.247(2) .
Ag1 O1 2.344(2) .
Ag1 Ag1 3.1339(5) 2_755
O1 C14 1.267(4) .
O2 C14 1.247(4) .
N1 C7 1.339(4) .
N1 C6 1.345(4) .
N2 C11 1.343(4) .
N2 C12 1.347(4) .
N2 Ag1 2.200(3) 2_855
C1 C3 1.389(4) 2_864
C1 C2 1.412(4) .
C1 C4 1.487(4) .
C2 C3 1.392(4) .
C2 C9 1.491(4) .
C3 C1 1.389(4) 2_864
C3 H3 0.9500 .
C4 C5 1.396(4) .
C4 C8 1.399(4) .
C5 C6 1.381(4) .
C5 H5 0.9500 .
C6 H6 0.9500 .
C7 C8 1.383(4) .
C7 H7 0.9500 .
C8 H8 0.9500 .
C9 C13 1.390(4) .
C9 C10 1.395(4) .
C10 C11 1.388(4) .
C10 H10 0.9500 .
C11 H11 0.9500 .
C12 C13 1.386(4) .
C12 H12 0.9500 .
C13 H13 0.9500 .
C14 C15 1.516(5) .
C15 C16 1.388(5) .
C15 C20 1.390(4) .
C16 C17 1.396(5) .
C16 H16 0.9500 .
C17 C18 1.393(6) .
C17 H17 0.9500 .
C18 C19 1.378(6) .
C18 H18 0.9500 .
C19 C20 1.391(5) .
C19 H19 0.9500 .
C20 H20 0.9500 .

loop_
_geom_torsion_atom_site_label_1
_geom_torsion_atom_site_label_2
_geom_torsion_atom_site_label_3
_geom_torsion_atom_site_label_4
_geom_torsion
_geom_torsion_site_symmetry_1
_geom_torsion_site_symmetry_4
C3 C1 C2 C3 -0.6(5) 2_864 .
C4 C1 C2 C3 176.1(3) . .
C3 C1 C2 C9 179.2(3) 2_864 .
C4 C1 C2 C9 -4.1(4) . .
C1 C2 C3 C1 0.6(5) . 2_864
C9 C2 C3 C1 -179.2(3) . 2_864
C3 C1 C4 C5 -46.4(4) 2_864 .
C2 C1 C4 C5 136.9(3) . .
C3 C1 C4 C8 132.9(3) 2_864 .
C2 C1 C4 C8 -43.8(4) . .
C8 C4 C5 C6 2.3(5) . .
C1 C4 C5 C6 -178.4(3) . .
C7 N1 C6 C5 -2.9(5) . .
Ag1 N1 C6 C5 178.2(2) . .
C4 C5 C6 N1 1.1(5) . .
C6 N1 C7 C8 1.2(5) . .
Ag1 N1 C7 C8 -179.8(2) . .
N1 C7 C8 C4 2.2(5) . .
C5 C4 C8 C7 -3.8(4) . .
C1 C4 C8 C7 176.9(3) . .
C3 C2 C9 C13 -53.5(4) . .
C1 C2 C9 C13 126.6(3) . .
C3 C2 C9 C10 129.5(3) . .
C1 C2 C9 C10 -50.4(4) . .
C13 C9 C10 C11 -4.1(4) . .
C2 C9 C10 C11 173.0(3) . .
C12 N2 C11 C10 2.5(4) . .
Ag1 N2 C11 C10 -160.6(2) 2_855 .
C9 C10 C11 N2 1.4(5) . .
C11 N2 C12 C13 -3.6(4) . .
Ag1 N2 C12 C13 159.9(2) 2_855 .
N2 C12 C13 C9 0.8(5) . .
C10 C9 C13 C12 3.1(4) . .
C2 C9 C13 C12 -174.0(3) . .
Ag1 O1 C14 O2 21.6(4) . .
Ag1 O1 C14 C15 -155.7(2) . .
O2 C14 C15 C16 175.8(3) . .
O1 C14 C15 C16 -6.7(4) . .
O2 C14 C15 C20 -5.7(4) . .
O1 C14 C15 C20 171.8(3) . .
C20 C15 C16 C17 0.6(5) . .
C14 C15 C16 C17 179.1(3) . .
C15 C16 C17 C18 -0.7(5) . .
C16 C17 C18 C19 0.3(6) . .
C17 C18 C19 C20 0.1(6) . .
C16 C15 C20 C19 -0.2(5) . .
C14 C15 C20 C19 -178.8(3) . .
C18 C19 C20 C15 -0.1(6) . .
